data_2200434
loop_
_publ_author_name
'Usman, Anwar'
'Razak, Ibrahim Abdul'
'Fun, Hoong-Kun'
'Chantrapromma, Suchada'
'Xue, Jie'
'Xu, Jian-Hua'

_publ_section_title
1-Acetyl-7a'-phenylspiro[3<i>H</i>-indole-3,2'(2a'<i>H</i>)-oxeto[2,3-<i>b</i>]benzofuran]-2(1<i>H</i>)-one
_journal_issue 9
_journal_name_full 'Acta Crystallographica Section E'
_journal_page_first o852
_journal_page_last o854
_journal_paper_doi 10.1107/S1600536801013125
_journal_volume 57
_journal_year 2001
_chemical_formula_iupac 'C24 H17 N O4'
_chemical_formula_moiety 'C24 H17 N O4'
_chemical_formula_sum 'C24 H17 N O4'
_chemical_formula_weight 383.39
_chemical_melting_point 477
_chemical_name_systematic
;
1-Acetyl-7a'-phenyl-spiro[3H-indole-3,2'(2a'H)oxeto
[2,3-b]benzofuran-2(1H)-one
;
_space_group_IT_number 2
_symmetry_cell_setting triclinic
_symmetry_space_group_name_Hall '-P 1'
_symmetry_space_group_name_H-M 'P -1'
_audit_creation_method SHELXL-97
_cell_angle_alpha 68.1190(10)
_cell_angle_beta 80.8300(10)
_cell_angle_gamma 75.0830(10)
_cell_formula_units_Z 2
_cell_length_a 9.2136(2)
_cell_length_b 10.2904(3)
_cell_length_c 10.9603(3)
_cell_measurement_reflns_used 3227
_cell_measurement_temperature 293(2)
_cell_measurement_theta_max 28.31
_cell_measurement_theta_min 2.01
_cell_volume 929.47(4)
_computing_cell_refinement 'SAINT (Siemens, 1996)'
_computing_data_collection 'SMART (Siemens, 1996)'
_computing_data_reduction SAINT
_computing_molecular_graphics SHELXTL
_computing_publication_material 'SHELXTL, PARST (Nardelli, 1995) and PLATON (Spek, 1990)'
_computing_structure_refinement SHELXTL
_computing_structure_solution 'SHELXTL (Sheldrick, 1997)'
_diffrn_ambient_temperature 293(2)
_diffrn_detector_area_resol_mean 8.33
_diffrn_measured_fraction_theta_full .989
_diffrn_measured_fraction_theta_max .989
_diffrn_measurement_device_type 'Siemens SMART CCD area-detector'
_diffrn_measurement_method \w
_diffrn_radiation_monochromator graphite
_diffrn_radiation_source 'fine-focus sealed tube'
_diffrn_radiation_type MoK\a
_diffrn_radiation_wavelength .71073
_diffrn_reflns_av_R_equivalents .0477
_diffrn_reflns_av_sigmaI/netI .0865
_diffrn_reflns_limit_h_max 9
_diffrn_reflns_limit_h_min -10
_diffrn_reflns_limit_k_max 8
_diffrn_reflns_limit_k_min -12
_diffrn_reflns_limit_l_max 12
_diffrn_reflns_limit_l_min -13
_diffrn_reflns_number 5322
_diffrn_reflns_theta_full 25.00
_diffrn_reflns_theta_max 25.00
_diffrn_reflns_theta_min 2.01
_diffrn_standards_decay_% 0
_diffrn_standards_number 0
_exptl_absorpt_coefficient_mu .094
_exptl_absorpt_correction_type none
_exptl_crystal_colour colourless
_exptl_crystal_density_diffrn 1.370
_exptl_crystal_density_method 'not measured'
_exptl_crystal_description slab
_exptl_crystal_F_000 400
_exptl_crystal_size_max .36
_exptl_crystal_size_mid .28
_exptl_crystal_size_min .18
_refine_diff_density_max .285
_refine_diff_density_min -.308
_refine_ls_extinction_coef .081(8)
_refine_ls_extinction_method SHELXL97
_refine_ls_goodness_of_fit_ref .938
_refine_ls_hydrogen_treatment constr
_refine_ls_matrix_type full
_refine_ls_number_parameters 264
_refine_ls_number_reflns 3231
_refine_ls_number_restraints 0
_refine_ls_restrained_S_all .938
_refine_ls_R_factor_all .0883
_refine_ls_R_factor_gt .0644
_refine_ls_shift/su_max <0.001
_refine_ls_shift/su_mean .000
_refine_ls_structure_factor_coef Fsqd
_refine_ls_weighting_details 'calc w = 1/[\s^2^(Fo^2^)+(0.0957P)^2^] where P = (Fo^2^+2Fc^2^)/3'
_refine_ls_weighting_scheme calc
_refine_ls_wR_factor_ref .1686
_reflns_number_gt 2148
_reflns_number_total 3231
_reflns_threshold_expression I>2\s(I)
_cod_data_source_file cf6102.cif
_cod_data_source_block I
_cod_database_code 2200434
_cod_database_fobs_code 2200434

loop_
_symmetry_equiv_pos_as_xyz
'x, y, z'
'-x, -y, -z'

loop_
_atom_site_label
_atom_site_fract_x
_atom_site_fract_y
_atom_site_fract_z
_atom_site_U_iso_or_equiv
_atom_site_adp_type
_atom_site_calc_flag
_atom_site_refinement_flags
_atom_site_occupancy
_atom_site_disorder_assembly
_atom_site_disorder_group
_atom_site_type_symbol
O1 .4871(2) .1249(3) .2689(2) .0686(7) Uani d . 1 . . O
O2 .6613(2) .2085(2) .54998(19) .0495(5) Uani d . 1 . . O
O3 .38393(19) .38228(18) .64948(16) .0403(5) Uani d . 1 . . O
O4 .3178(2) .3650(2) .87177(18) .0472(5) Uani d . 1 . . O
N1 .4705(2) .1806(2) .45250(19) .0332(5) Uani d . 1 . . N
C1 .5315(3) .2088(3) .5471(2) .0336(6) Uani d . 1 . . C
C2 .3150(3) .1753(3) .4911(2) .0328(6) Uani d . 1 . . C
C3 .2134(3) .1497(3) .4279(3) .0437(7) Uani d . 1 . . C
H3A .2424 .1266 .3520 .052 Uiso calc R 1 . . H
C4 .0660(3) .1599(3) .4823(3) .0484(7) Uani d . 1 . . C
H4A -.0050 .1429 .4417 .058 Uiso calc R 1 . . H
C5 .0217(3) .1945(3) .5946(3) .0509(8) Uani d . 1 . . C
H5A -.0782 .2012 .6283 .061 Uiso calc R 1 . . H
C6 .1242(3) .2193(3) .6570(3) .0463(7) Uani d . 1 . . C
H6A .0946 .2429 .7327 .056 Uiso calc R 1 . . H
C7 .2721(3) .2086(3) .6059(2) .0357(6) Uani d . 1 . . C
C8 .4033(3) .2369(3) .6491(2) .0347(6) Uani d . 1 . . C
C9 .4514(3) .1737(3) .7929(2) .0329(6) Uani d . 1 . . C
H9A .5527 .1125 .8058 .039 Uiso calc R 1 . . H
C10 .3338(3) .1269(3) .9002(2) .0355(6) Uani d . 1 . . C
C11 .2916(3) -.0022(3) .9607(2) .0432(7) Uani d . 1 . . C
H11A .3401 -.0808 .9361 .052 Uiso calc R 1 . . H
C12 .1750(3) -.0135(4) 1.0594(3) .0560(8) Uani d . 1 . . C
H12A .1449 -.1003 1.1009 .067 Uiso calc R 1 . . H
C13 .1040(4) .1030(4) 1.0961(3) .0621(9) Uani d . 1 . . C
H13A .0266 .0935 1.1625 .075 Uiso calc R 1 . . H
C14 .1454(3) .2346(4) 1.0360(3) .0545(8) Uani d . 1 . . C
H14A .0969 .3133 1.0604 .065 Uiso calc R 1 . . H
C15 .2618(3) .2433(3) .9387(2) .0410(7) Uani d . 1 . . C
C16 .4378(3) .3324(3) .7788(2) .0378(7) Uani d . 1 . . C
C17 .5684(3) .3908(3) .7850(2) .0375(6) Uani d . 1 . . C
C18 .6015(3) .3906(3) .9045(3) .0468(7) Uani d . 1 . . C
H18A .5379 .3608 .9795 .056 Uiso calc R 1 . . H
C19 .7282(4) .4345(3) .9125(3) .0572(8) Uani d . 1 . . C
H19A .7497 .4333 .9930 .069 Uiso calc R 1 . . H
C20 .8231(4) .4800(3) .8018(3) .0559(8) Uani d . 1 . . C
H20A .9085 .5090 .8077 .067 Uiso calc R 1 . . H
C21 .7908(3) .4822(3) .6834(3) .0494(8) Uani d . 1 . . C
H21A .8550 .5122 .6089 .059 Uiso calc R 1 . . H
C22 .6631(3) .4400(3) .6737(3) .0444(7) Uani d . 1 . . C
H22A .6407 .4446 .5922 .053 Uiso calc R 1 . . H
C23 .5448(3) .1673(3) .3331(3) .0431(7) Uani d . 1 . . C
C24 .6938(3) .2084(4) .2925(3) .0580(9) Uani d . 1 . . C
H24C .7254 .2086 .2046 .087 Uiso calc R 1 . . H
H24A .7668 .1407 .3519 .087 Uiso calc R 1 . . H
H24B .6853 .3025 .2947 .087 Uiso calc R 1 . . H

loop_
_atom_site_aniso_label
_atom_site_aniso_U_11
_atom_site_aniso_U_22
_atom_site_aniso_U_33
_atom_site_aniso_U_12
_atom_site_aniso_U_13
_atom_site_aniso_U_23
O1 .0626(14) .113(2) .0514(13) -.0160(13) -.0005(11) -.0565(14)
O2 .0356(12) .0732(14) .0490(12) -.0110(9) .0006(9) -.0336(11)
O3 .0535(11) .0343(10) .0319(10) -.0038(8) -.0086(8) -.0118(8)
O4 .0573(12) .0472(12) .0394(11) -.0095(9) .0094(9) -.0240(9)
N1 .0371(12) .0384(12) .0245(11) -.0053(9) -.0015(9) -.0135(9)
C1 .0369(15) .0363(15) .0285(13) -.0059(10) -.0028(11) -.0134(11)
C2 .0392(15) .0333(14) .0242(13) -.0058(11) -.0053(11) -.0083(11)
C3 .0491(17) .0462(17) .0385(15) -.0082(12) -.0071(13) -.0178(13)
C4 .0452(17) .0501(18) .0546(18) -.0137(13) -.0153(14) -.0163(14)
C5 .0377(16) .064(2) .0481(18) -.0119(13) -.0034(13) -.0149(15)
C6 .0390(16) .0587(19) .0390(16) -.0063(13) -.0020(12) -.0175(14)
C7 .0370(14) .0372(15) .0306(14) -.0046(11) -.0053(11) -.0103(11)
C8 .0402(15) .0367(15) .0281(13) -.0043(11) -.0044(11) -.0142(11)
C9 .0404(14) .0377(15) .0226(12) -.0079(11) -.0038(10) -.0125(11)
C10 .0431(15) .0432(16) .0201(12) -.0087(11) -.0054(11) -.0102(11)
C11 .0546(18) .0438(17) .0309(14) -.0132(13) -.0053(13) -.0099(12)
C12 .060(2) .070(2) .0394(16) -.0295(16) .0032(15) -.0131(16)
C13 .056(2) .091(3) .0418(17) -.0266(18) .0118(15) -.0244(18)
C14 .0515(18) .074(2) .0436(17) -.0108(15) .0088(14) -.0328(16)
C15 .0460(16) .0508(18) .0284(14) -.0110(13) -.0023(12) -.0158(13)
C16 .0494(16) .0400(16) .0244(13) -.0052(12) -.0022(11) -.0150(11)
C17 .0516(16) .0296(14) .0325(14) -.0088(11) -.0025(12) -.0122(11)
C18 .066(2) .0441(17) .0354(15) -.0178(14) -.0022(13) -.0157(13)
C19 .077(2) .060(2) .0423(17) -.0212(16) -.0138(16) -.0189(15)
C20 .065(2) .0475(19) .059(2) -.0215(15) -.0082(16) -.0154(15)
C21 .0581(19) .0396(17) .0468(17) -.0162(13) .0037(14) -.0101(13)
C22 .0611(19) .0374(16) .0325(14) -.0115(13) -.0025(13) -.0096(12)
C23 .0483(17) .0529(18) .0257(14) -.0021(13) -.0022(12) -.0170(13)
C24 .056(2) .082(2) .0345(16) -.0188(16) .0116(14) -.0216(16)

loop_
_atom_type_symbol
_atom_type_description
_atom_type_scat_dispersion_real
_atom_type_scat_dispersion_imag
_atom_type_scat_source
C C .0033 .0016 'International Tables Vol C Tables 4.2.6.8 and 6.1.1.4'
H H .0000 .0000 'International Tables Vol C Tables 4.2.6.8 and 6.1.1.4'
N N .0061 .0033 'International Tables Vol C Tables 4.2.6.8 and 6.1.1.4'
O O .0106 .0060 'International Tables Vol C Tables 4.2.6.8 and 6.1.1.4'

loop_
_geom_angle_atom_site_label_1
_geom_angle_atom_site_label_2
_geom_angle_atom_site_label_3
_geom_angle
_geom_angle_publ_flag
C16 O3 C8 93.09(16) yes
C15 O4 C16 107.99(19) yes
C1 N1 C23 126.5(2) ?
C1 N1 C2 109.43(18) yes
C23 N1 C2 124.0(2) ?
O2 C1 N1 126.2(2) ?
O2 C1 C8 125.7(2) ?
N1 C1 C8 108.1(2) yes
C3 C2 C7 121.5(2) ?
C3 C2 N1 128.8(2) ?
C7 C2 N1 109.6(2) ?
C2 C3 C4 117.2(3) ?
C2 C3 H3A 121.4 ?
C4 C3 H3A 121.4 ?
C5 C4 C3 121.9(3) ?
C5 C4 H4A 119.1 ?
C3 C4 H4A 119.1 ?
C6 C5 C4 120.3(3) ?
C6 C5 H5A 119.8 ?
C4 C5 H5A 119.8 ?
C5 C6 C7 119.0(3) ?
C5 C6 H6A 120.5 ?
C7 C6 H6A 120.5 ?
C6 C7 C2 120.0(2) ?
C6 C7 C8 130.1(2) ?
C2 C7 C8 109.7(2) ?
O3 C8 C7 115.07(19) ?
O3 C8 C1 110.00(19) ?
C7 C8 C1 102.86(19) yes
O3 C8 C9 90.29(16) yes
C7 C8 C9 124.6(2) ?
C1 C8 C9 113.71(19) ?
C10 C9 C8 117.0(2) ?
C10 C9 C16 103.13(19) ?
C8 C9 C16 85.28(17) ?
C10 C9 H9A 115.6 ?
C8 C9 H9A 115.6 ?
C16 C9 H9A 115.6 ?
C11 C10 C15 120.1(2) ?
C11 C10 C9 132.1(2) ?
C15 C10 C9 107.9(2) ?
C10 C11 C12 118.9(3) ?
C10 C11 H11A 120.5 ?
C12 C11 H11A 120.5 ?
C13 C12 C11 120.4(3) ?
C13 C12 H12A 119.8 ?
C11 C12 H12A 119.8 ?
C12 C13 C14 121.5(3) ?
C12 C13 H13A 119.2 ?
C14 C13 H13A 119.2 ?
C15 C14 C13 117.2(3) ?
C15 C14 H14A 121.4 ?
C13 C14 H14A 121.4 ?
O4 C15 C14 124.2(3) ?
O4 C15 C10 113.8(2) ?
C14 C15 C10 121.9(3) ?
O3 C16 O4 110.5(2) ?
O3 C16 C17 114.3(2) ?
O4 C16 C17 109.1(2) ?
O3 C16 C9 91.08(17) yes
O4 C16 C9 107.13(19) yes
C17 C16 C9 123.4(2) yes
C18 C17 C22 118.5(3) ?
C18 C17 C16 120.3(2) ?
C22 C17 C16 121.2(2) ?
C19 C18 C17 120.4(3) ?
C19 C18 H18A 119.8 ?
C17 C18 H18A 119.8 ?
C20 C19 C18 120.4(3) ?
C20 C19 H19A 119.8 ?
C18 C19 H19A 119.8 ?
C21 C20 C19 119.6(3) ?
C21 C20 H20A 120.2 ?
C19 C20 H20A 120.2 ?
C20 C21 C22 120.5(3) ?
C20 C21 H21A 119.7 ?
C22 C21 H21A 119.7 ?
C21 C22 C17 120.4(3) ?
C21 C22 H22A 119.8 ?
C17 C22 H22A 119.8 ?
O1 C23 N1 119.8(3) ?
O1 C23 C24 122.8(2) ?
N1 C23 C24 117.5(2) ?
C23 C24 H24C 109.5 ?
C23 C24 H24A 109.5 ?
H24C C24 H24A 109.5 ?
C23 C24 H24B 109.5 ?
H24C C24 H24B 109.5 ?
H24A C24 H24B 109.5 ?

loop_
_geom_bond_atom_site_label_1
_geom_bond_atom_site_label_2
_geom_bond_site_symmetry_2
_geom_bond_distance
_geom_bond_publ_flag
O1 C23 . 1.199(3) ?
O2 C1 . 1.201(3) ?
O3 C16 . 1.439(3) yes
O3 C8 . 1.462(3) yes
O4 C15 . 1.378(3) yes
O4 C16 . 1.442(3) yes
N1 C1 . 1.403(3) yes
N1 C23 . 1.414(3) ?
N1 C2 . 1.437(3) yes
C1 C8 . 1.541(3) yes
C2 C3 . 1.376(4) ?
C2 C7 . 1.396(3) yes
C3 C4 . 1.388(4) ?
C3 H3A . .930 ?
C4 C5 . 1.379(4) ?
C4 H4A . .930 ?
C5 C6 . 1.373(4) ?
C5 H5A . .930 ?
C6 C7 . 1.382(4) ?
C6 H6A . .930 ?
C7 C8 . 1.495(3) yes
C8 C9 . 1.553(3) yes
C9 C10 . 1.493(3) yes
C9 C16 . 1.555(3) yes
C9 H9A . .980 ?
C10 C11 . 1.372(4) ?
C10 C15 . 1.391(4) yes
C11 C12 . 1.393(4) ?
C11 H11A . .930 ?
C12 C13 . 1.378(4) ?
C12 H12A . .930 ?
C13 C14 . 1.390(4) ?
C13 H13A . .930 ?
C14 C15 . 1.382(4) ?
C14 H14A . .930 ?
C16 C17 . 1.497(4) yes
C17 C18 . 1.390(4) ?
C17 C22 . 1.391(4) ?
C18 C19 . 1.381(4) ?
C18 H18A . .930 ?
C19 C20 . 1.380(4) ?
C19 H19A . .930 ?
C20 C21 . 1.367(4) ?
C20 H20A . .930 ?
C21 C22 . 1.386(4) ?
C21 H21A . .930 ?
C22 H22A . .930 ?
C23 C24 . 1.492(4) ?
C24 H24C . .960 ?
C24 H24A . .960 ?
C24 H24B . .960 ?

loop_
_geom_hbond_atom_site_label_D
_geom_hbond_atom_site_label_H
_geom_hbond_atom_site_label_A
_geom_hbond_site_symmetry_A
_geom_hbond_distance_DH
_geom_hbond_distance_HA
_geom_hbond_distance_DA
_geom_hbond_angle_DHA
_geom_hbond_publ_flag
C3 H3A O1 1_555 .93 2.2913 2.839(4) 117 yes
C22 H22A O3 1_555 .93 2.5318 2.857(3) 100 yes

loop_
_geom_torsion_atom_site_label_1
_geom_torsion_atom_site_label_2
_geom_torsion_atom_site_label_3
_geom_torsion_atom_site_label_4
_geom_torsion
_geom_torsion_publ_flag
C23 N1 C1 O2 -9.9(4) ?
C2 N1 C1 O2 173.5(2) ?
C23 N1 C1 C8 171.4(2) ?
C2 N1 C1 C8 -5.2(3) ?
C1 N1 C2 C3 -179.5(2) yes
C23 N1 C2 C3 3.8(4) ?
C1 N1 C2 C7 3.6(3) ?
C23 N1 C2 C7 -173.0(2) ?
C7 C2 C3 C4 .6(4) ?
N1 C2 C3 C4 -175.8(2) ?
C2 C3 C4 C5 .2(4) ?
C3 C4 C5 C6 -.4(5) ?
C4 C5 C6 C7 -.2(4) ?
C5 C6 C7 C2 1.0(4) ?
C5 C6 C7 C8 176.5(3) ?
C3 C2 C7 C6 -1.3(4) ?
N1 C2 C7 C6 175.8(2) ?
C3 C2 C7 C8 -177.6(2) ?
N1 C2 C7 C8 -.5(3) ?
C16 O3 C8 C7 132.9(2) ?
C16 O3 C8 C1 -111.5(2) ?
C16 O3 C8 C9 3.94(18) ?
C6 C7 C8 O3 -58.7(4) ?
C2 C7 C8 O3 117.2(2) ?
C6 C7 C8 C1 -178.3(3) ?
C2 C7 C8 C1 -2.5(3) ?
C6 C7 C8 C9 50.5(4) ?
C2 C7 C8 C9 -133.6(2) ?
O2 C1 C8 O3 62.9(3) ?
N1 C1 C8 O3 -118.4(2) ?
O2 C1 C8 C7 -174.1(3) ?
N1 C1 C8 C7 4.6(3) ?
O2 C1 C8 C9 -36.7(4) ?
N1 C1 C8 C9 142.0(2) ?
O3 C8 C9 C10 98.7(2) ?
C7 C8 C9 C10 -22.5(3) ?
C1 C8 C9 C10 -149.2(2) ?
O3 C8 C9 C16 -3.65(16) ?
C7 C8 C9 C16 -124.9(2) ?
C1 C8 C9 C16 108.4(2) ?
C8 C9 C10 C11 90.3(3) ?
C16 C9 C10 C11 -178.3(3) yes
C8 C9 C10 C15 -90.1(3) ?
C16 C9 C10 C15 1.3(3) ?
C15 C10 C11 C12 .7(4) ?
C9 C10 C11 C12 -179.7(3) ?
C10 C11 C12 C13 -.4(4) ?
C11 C12 C13 C14 .3(5) ?
C12 C13 C14 C15 -.5(5) ?
C16 O4 C15 C14 179.9(3) ?
C16 O4 C15 C10 .3(3) ?
C13 C14 C15 O4 -178.7(3) ?
C13 C14 C15 C10 .9(4) ?
C11 C10 C15 O4 178.6(2) ?
C9 C10 C15 O4 -1.1(3) ?
C11 C10 C15 C14 -1.0(4) ?
C9 C10 C15 C14 179.3(2) ?
C8 O3 C16 O4 -112.7(2) ?
C8 O3 C16 C17 123.9(2) ?
C8 O3 C16 C9 -3.93(17) ?
C15 O4 C16 O3 98.4(2) ?
C15 O4 C16 C17 -135.2(2) ?
C15 O4 C16 C9 .6(2) ?
C10 C9 C16 O3 -112.98(19) ?
C8 C9 C16 O3 3.71(16) ?
C10 C9 C16 O4 -1.2(2) ?
C8 C9 C16 O4 115.5(2) ?
C10 C9 C16 C17 126.7(2) ?
C8 C9 C16 C17 -116.6(2) ?
O3 C16 C17 C18 159.5(2) ?
O4 C16 C17 C18 35.3(3) ?
C9 C16 C17 C18 -91.7(3) ?
O3 C16 C17 C22 -23.6(3) ?
O4 C16 C17 C22 -147.8(2) ?
C9 C16 C17 C22 85.2(3) ?
C22 C17 C18 C19 -1.8(4) ?
C16 C17 C18 C19 175.2(3) ?
C17 C18 C19 C20 .4(5) ?
C18 C19 C20 C21 .3(5) ?
C19 C20 C21 C22 .5(5) ?
C20 C21 C22 C17 -1.9(4) ?
C18 C17 C22 C21 2.6(4) ?
C16 C17 C22 C21 -174.4(2) ?
C1 N1 C23 O1 170.4(3) ?
C2 N1 C23 O1 -13.5(4) ?
C1 N1 C23 C24 -9.9(4) ?
C2 N1 C23 C24 166.2(2) ?

loop_
_cod_related_entry_id
_cod_related_entry_database
_cod_related_entry_code
1 ChemSpider 4425344
